data_1574650
loop_
_publ_author_name
'Zhang, Chonghe'
'Dabringhaus, Philipp'
'Tra, Bi Youan E.'
'Gilliard, Robert J.'
'Cummins, Christopher C.'

_publ_section_title
;
 Hexamethylbenzene elimination enables the generation of transient,
 sterically unhindered multiply bonded boron species
;
_journal_issue 26
_journal_name_full 'Chemical Science'
_journal_page_first 11841
_journal_page_last 11848
_journal_paper_doi 10.1039/D5SC02645H
_journal_volume 16
_journal_year 2025
_chemical_formula_moiety 'C36 H41 B N2'
_chemical_formula_sum 'C36 H41 B N2'
_chemical_formula_weight 512.52
_space_group_crystal_system monoclinic
_space_group_IT_number 14
_space_group_name_Hall '-P 2yn'
_space_group_name_H-M_alt 'P 1 21/n 1'
_atom_sites_solution_hydrogens geom
_audit_creation_date 2023-10-03
_audit_creation_method
;
Olex2 1.5
(compiled 2023.08.24 svn.re1ec1418 for OlexSys, GUI svn.r6817)
;
_audit_update_record
;
2023-10-04 deposited with the CCDC.	2025-05-19 downloaded from the CCDC.
;
_cell_angle_alpha 90
_cell_angle_beta 99.970(2)
_cell_angle_gamma 90
_cell_formula_units_Z 4
_cell_length_a 11.5762(6)
_cell_length_b 19.2982(11)
_cell_length_c 13.3269(7)
_cell_measurement_reflns_used 9910
_cell_measurement_temperature 100(2)
_cell_measurement_theta_max 27.270
_cell_measurement_theta_min 2.620
_cell_volume 2932.3(3)
_computing_cell_refinement 'SAINT V8.38A (Bruker, 2018)'
_computing_data_reduction 'SAINT V8.38A (Bruker, 2018)'
_computing_molecular_graphics 'Olex2 1.5 (Dolomanov et al., 2009)'
_computing_publication_material 'Olex2 1.5 (Dolomanov et al., 2009)'
_computing_structure_refinement 'XL  (Sheldrick, 2008)'
_computing_structure_solution 'SHELXT 2014/5 (Sheldrick, 2014)'
_diffrn_ambient_temperature 100.00
_diffrn_measured_fraction_theta_full 1.000
_diffrn_measured_fraction_theta_max 0.997
_diffrn_measurement_device_type 'Bruker APEX-II CCD'
_diffrn_measurement_method '\f and \w scans'
_diffrn_radiation_type MoK\a
_diffrn_radiation_wavelength 0.71073
_diffrn_reflns_av_R_equivalents 0.1793
_diffrn_reflns_av_unetI/netI 0.0715
_diffrn_reflns_Laue_measured_fraction_full 1.000
_diffrn_reflns_Laue_measured_fraction_max 0.997
_diffrn_reflns_limit_h_max 14
_diffrn_reflns_limit_h_min -15
_diffrn_reflns_limit_k_max 25
_diffrn_reflns_limit_k_min -25
_diffrn_reflns_limit_l_max 17
_diffrn_reflns_limit_l_min -17
_diffrn_reflns_number 88037
_diffrn_reflns_point_group_measured_fraction_full 1.000
_diffrn_reflns_point_group_measured_fraction_max 0.997
_diffrn_reflns_theta_full 25.242
_diffrn_reflns_theta_max 27.566
_diffrn_reflns_theta_min 1.876
_diffrn_source_current 1.4
_diffrn_source_power 0.07
_diffrn_source_voltage 50.0
_diffrn_standards_number 0
_exptl_absorpt_coefficient_mu 0.066
_exptl_absorpt_correction_T_max 0.7456
_exptl_absorpt_correction_T_min 0.7015
_exptl_absorpt_correction_type multi-scan
_exptl_absorpt_process_details
;
SADABS-2016/2 (Bruker,2016/2) was used for absorption correction.
wR2(int) was 0.1210 before and 0.0610 after correction.
The Ratio of minimum to maximum transmission is 0.9409.
The \l/2 correction factor is Not present.
;
_exptl_crystal_colour colourless
_exptl_crystal_colour_primary colourless
_exptl_crystal_density_diffrn 1.161
_exptl_crystal_description block
_exptl_crystal_F_000 1104
_exptl_crystal_size_max 0.121
_exptl_crystal_size_mid 0.111
_exptl_crystal_size_min 0.098
_refine_diff_density_max 0.208
_refine_diff_density_min -0.247
_refine_diff_density_rms 0.045
_refine_ls_extinction_method none
_refine_ls_goodness_of_fit_ref 1.002
_refine_ls_hydrogen_treatment constr
_refine_ls_matrix_type full
_refine_ls_number_parameters 362
_refine_ls_number_reflns 6755
_refine_ls_number_restraints 0
_refine_ls_restrained_S_all 1.002
_refine_ls_R_factor_all 0.0731
_refine_ls_R_factor_gt 0.0440
_refine_ls_shift/su_max 0.001
_refine_ls_shift/su_mean 0.000
_refine_ls_structure_factor_coef Fsqd
_refine_ls_weighting_details 'w=1/[\s^2^(Fo^2^)+(0.0604P)^2^] where P=(Fo^2^+2Fc^2^)/3'
_refine_ls_weighting_scheme calc
_refine_ls_wR_factor_gt 0.1089
_refine_ls_wR_factor_ref 0.1159
_reflns_Friedel_coverage 0.000
_reflns_number_gt 4560
_reflns_number_total 6755
_reflns_threshold_expression 'I > 2\s(I)'
_cod_data_source_file d5sc02645h3.cif
_cod_data_source_block 2
_cod_depositor_comments 'Adding full bibliography for 1574650--1574657.cif.'
_cod_database_code 1574650
_shelx_shelxl_version_number 2019/1
_shelx_space_group_comment
;
The symmetry employed for this shelxl refinement is uniquely defined
by the following loop, which should always be used as a source of
symmetry information in preference to the above space-group names.
They are only intended as comments.
;
_shelx_estimated_absorpt_t_max 0.994
_shelx_estimated_absorpt_t_min 0.992
_olex2_refinement_description
;
1.a Aromatic/amide H refined with riding coordinates:
 C1(H1), C2(H2), C10(H10), C11(H11), C25(H25), C29(H29), C30(H30), C31(H31),
 C32(H32), C33(H33), C35(H35)
1.b Idealised Me refined as rotating group:
 C18(H18A,H18B,H18C), C19(H19A,H19B,H19C), C20(H20A,H20B,H20C), C21(H21A,H21B,
 H21C), C22(H22A,H22B,H22C), C23(H23A,H23B,H23C), C26(H26A,H26B,H26C), C27(H27A,
 H27B,H27C), C36(H36A,H36B,H36C), C37(H37A,H37B,H37C)
;
_olex2_submission_special_instructions 'No special instructions were received'

loop_
_space_group_symop_operation_xyz
'x, y, z'
'-x+1/2, y+1/2, -z+1/2'
'-x, -y, -z'
'x-1/2, -y-1/2, z-1/2'

loop_
_atom_site_label
_atom_site_type_symbol
_atom_site_fract_x
_atom_site_fract_y
_atom_site_fract_z
_atom_site_U_iso_or_equiv
_atom_site_adp_type
_atom_site_occupancy
_atom_site_site_symmetry_order
_atom_site_calc_flag
_atom_site_refinement_flags_posn
_atom_site_refinement_flags_adp
_atom_site_refinement_flags_occupancy
_atom_site_disorder_assembly
_atom_site_disorder_group
N1 N 0.67811(9) 0.41301(5) 0.56749(8) 0.0193(2) Uani 1 1 d . . . . .
N2 N 0.83427(9) 0.34808(5) 0.83585(8) 0.0192(2) Uani 1 1 d . . . . .
C1 C 0.68307(14) 0.30897(8) 0.29713(12) 0.0350(4) Uani 1 1 d . . . . .
H1 H 0.687002 0.283705 0.236633 0.042 Uiso 1 1 calc R U . . .
C2 C 0.59812(14) 0.29288(7) 0.35398(12) 0.0334(4) Uani 1 1 d . . . . .
H2 H 0.543603 0.256990 0.331474 0.040 Uiso 1 1 calc R U . . .
C3 C 0.59039(12) 0.32821(7) 0.44401(11) 0.0254(3) Uani 1 1 d . . . . .
C4 C 0.67522(11) 0.37930(6) 0.47346(10) 0.0201(3) Uani 1 1 d . . . . .
C5 C 0.69898(11) 0.43530(6) 0.64938(11) 0.0193(3) Uani 1 1 d . . . . .
B6 B 0.72366(13) 0.46322(8) 0.76320(11) 0.0183(3) Uani 1 1 d . . . . .
C7 C 0.75584(11) 0.39493(6) 0.83564(9) 0.0163(3) Uani 1 1 d . . . . .
C8 C 0.89858(11) 0.34281(6) 0.75428(10) 0.0180(3) Uani 1 1 d . . . . .
C9 C 0.85465(12) 0.29560(6) 0.67604(10) 0.0207(3) Uani 1 1 d . . . . .
C10 C 0.91616(12) 0.28527(7) 0.59689(11) 0.0259(3) Uani 1 1 d . . . . .
H10 H 0.885708 0.254512 0.543133 0.031 Uiso 1 1 calc R U . . .
C11 C 1.02103(13) 0.31894(7) 0.59483(11) 0.0280(3) Uani 1 1 d . . . . .
H11 H 1.061435 0.312147 0.539340 0.034 Uiso 1 1 calc R U . . .
C12 C 0.66902(11) 0.38619(6) 0.91226(10) 0.0190(3) Uani 1 1 d . . . . .
C13 C 0.66111(11) 0.45606(7) 0.96524(10) 0.0192(3) Uani 1 1 d . . . . .
C14 C 0.62449(11) 0.50905(7) 0.90330(10) 0.0207(3) Uani 1 1 d . . . . .
C15 C 0.59534(11) 0.49157(6) 0.79009(10) 0.0197(3) Uani 1 1 d . . . . .
C16 C 0.51519(11) 0.42810(7) 0.77798(10) 0.0205(3) Uani 1 1 d . . . . .
C17 C 0.55137(11) 0.37465(7) 0.83877(10) 0.0196(3) Uani 1 1 d . . . . .
C18 C 0.48938(13) 0.30638(7) 0.84183(11) 0.0277(3) Uani 1 1 d . . . . .
H18A H 0.416877 0.306617 0.791426 0.042 Uiso 1 1 calc R U . . .
H18B H 0.470454 0.299186 0.909952 0.042 Uiso 1 1 calc R U . . .
H18C H 0.540417 0.268852 0.826092 0.042 Uiso 1 1 calc R U . . .
C19 C 0.40420(12) 0.42994(8) 0.69990(11) 0.0288(3) Uani 1 1 d . . . . .
H19A H 0.366230 0.384403 0.696422 0.043 Uiso 1 1 calc R U . . .
H19B H 0.423270 0.441636 0.633098 0.043 Uiso 1 1 calc R U . . .
H19C H 0.350927 0.464962 0.719422 0.043 Uiso 1 1 calc R U . . .
C20 C 0.54803(12) 0.55284(7) 0.72222(11) 0.0278(3) Uani 1 1 d . . . . .
H20A H 0.472367 0.567474 0.738557 0.042 Uiso 1 1 calc R U . . .
H20B H 0.537725 0.538824 0.650548 0.042 Uiso 1 1 calc R U . . .
H20C H 0.603734 0.591441 0.734132 0.042 Uiso 1 1 calc R U . . .
C21 C 0.61700(13) 0.58330(7) 0.93728(11) 0.0271(3) Uani 1 1 d . . . . .
H21A H 0.621405 0.584733 1.011352 0.041 Uiso 1 1 calc R U . . .
H21B H 0.542499 0.603494 0.903961 0.041 Uiso 1 1 calc R U . . .
H21C H 0.682249 0.609855 0.918586 0.041 Uiso 1 1 calc R U . . .
C22 C 0.69802(12) 0.46011(7) 1.07888(10) 0.0263(3) Uani 1 1 d . . . . .
H22A H 0.782597 0.451772 1.096695 0.039 Uiso 1 1 calc R U . . .
H22B H 0.655775 0.424975 1.111420 0.039 Uiso 1 1 calc R U . . .
H22C H 0.679751 0.506234 1.102645 0.039 Uiso 1 1 calc R U . . .
C23 C 0.70439(12) 0.32596(7) 0.98515(10) 0.0242(3) Uani 1 1 d . . . . .
H23A H 0.779827 0.336301 1.028414 0.036 Uiso 1 1 calc R U . . .
H23B H 0.711621 0.283690 0.945969 0.036 Uiso 1 1 calc R U . . .
H23C H 0.644465 0.319190 1.027937 0.036 Uiso 1 1 calc R U . . .
C24 C 1.00792(11) 0.37457(7) 0.75518(10) 0.0226(3) Uani 1 1 d . . . . .
C25 C 1.06660(12) 0.36240(7) 0.67373(11) 0.0267(3) Uani 1 1 d . . . . .
H25 H 1.139624 0.384619 0.672745 0.032 Uiso 1 1 calc R U . . .
C26 C 0.74529(12) 0.25460(7) 0.68178(11) 0.0270(3) Uani 1 1 d . . . . .
H26A H 0.722857 0.227896 0.618878 0.040 Uiso 1 1 calc R U . . .
H26B H 0.681576 0.286338 0.690200 0.040 Uiso 1 1 calc R U . . .
H26C H 0.760277 0.222879 0.740015 0.040 Uiso 1 1 calc R U . . .
C27 C 1.06646(13) 0.41722(8) 0.84387(12) 0.0358(4) Uani 1 1 d . . . . .
H27A H 1.135093 0.392311 0.879851 0.054 Uiso 1 1 calc R U . . .
H27B H 1.011124 0.425520 0.890519 0.054 Uiso 1 1 calc R U . . .
H27C H 1.091350 0.461658 0.819094 0.054 Uiso 1 1 calc R U . . .
C28 C 0.82194(11) 0.52378(6) 0.77405(10) 0.0183(3) Uani 1 1 d . . . . .
C29 C 0.88267(11) 0.54428(7) 0.86932(10) 0.0216(3) Uani 1 1 d . . . . .
H29 H 0.870781 0.519165 0.927995 0.026 Uiso 1 1 calc R U . . .
C30 C 0.95961(12) 0.59991(7) 0.88135(11) 0.0230(3) Uani 1 1 d . . . . .
H30 H 0.998544 0.612560 0.947507 0.028 Uiso 1 1 calc R U . . .
C31 C 0.97986(12) 0.63705(7) 0.79730(11) 0.0240(3) Uani 1 1 d . . . . .
H31 H 1.032910 0.675011 0.805154 0.029 Uiso 1 1 calc R U . . .
C32 C 0.92180(12) 0.61813(7) 0.70178(11) 0.0250(3) Uani 1 1 d . . . . .
H32 H 0.934988 0.643157 0.643421 0.030 Uiso 1 1 calc R U . . .
C33 C 0.84417(12) 0.56259(6) 0.69082(11) 0.0224(3) Uani 1 1 d . . . . .
H33 H 0.804844 0.550589 0.624508 0.027 Uiso 1 1 calc R U . . .
C34 C 0.76141(12) 0.39776(7) 0.41687(10) 0.0220(3) Uani 1 1 d . . . . .
C35 C 0.76240(13) 0.36131(7) 0.32707(11) 0.0295(3) Uani 1 1 d . . . . .
H35 H 0.818733 0.372695 0.285676 0.035 Uiso 1 1 calc R U . . .
C36 C 0.84864(12) 0.45427(7) 0.45115(11) 0.0266(3) Uani 1 1 d . . . . .
H36A H 0.807059 0.498111 0.455485 0.040 Uiso 1 1 calc R U . . .
H36B H 0.902167 0.458966 0.402067 0.040 Uiso 1 1 calc R U . . .
H36C H 0.893595 0.442599 0.518270 0.040 Uiso 1 1 calc R U . . .
C37 C 0.49236(13) 0.31354(8) 0.50191(12) 0.0361(4) Uani 1 1 d . . . . .
H37A H 0.522075 0.316789 0.575217 0.054 Uiso 1 1 calc R U . . .
H37B H 0.461766 0.266799 0.485415 0.054 Uiso 1 1 calc R U . . .
H37C H 0.429435 0.347481 0.482777 0.054 Uiso 1 1 calc R U . . .

loop_
_atom_site_aniso_label
_atom_site_aniso_U_11
_atom_site_aniso_U_22
_atom_site_aniso_U_33
_atom_site_aniso_U_23
_atom_site_aniso_U_13
_atom_site_aniso_U_12
N1 0.0185(6) 0.0200(6) 0.0189(6) 0.0014(5) 0.0016(5) -0.0010(5)
N2 0.0192(6) 0.0195(6) 0.0190(6) -0.0006(5) 0.0036(5) -0.0004(5)
C1 0.0403(10) 0.0349(9) 0.0257(9) -0.0117(7) -0.0051(7) 0.0112(7)
C2 0.0354(9) 0.0224(8) 0.0362(10) -0.0070(7) -0.0112(7) 0.0004(6)
C3 0.0251(8) 0.0206(7) 0.0271(8) 0.0005(6) -0.0052(6) 0.0012(6)
C4 0.0236(7) 0.0187(7) 0.0159(7) -0.0019(5) -0.0026(6) 0.0019(5)
C5 0.0158(7) 0.0187(7) 0.0229(8) 0.0050(6) 0.0027(6) -0.0016(5)
B6 0.0193(7) 0.0204(8) 0.0157(8) 0.0012(6) 0.0042(6) 0.0005(6)
C7 0.0161(6) 0.0171(6) 0.0151(7) -0.0030(5) 0.0006(5) -0.0036(5)
C8 0.0175(7) 0.0182(6) 0.0182(7) 0.0036(5) 0.0024(5) 0.0042(5)
C9 0.0215(7) 0.0173(7) 0.0232(8) 0.0016(5) 0.0032(6) 0.0046(5)
C10 0.0290(8) 0.0240(7) 0.0247(8) -0.0022(6) 0.0049(6) 0.0060(6)
C11 0.0295(8) 0.0292(8) 0.0281(8) 0.0054(6) 0.0130(7) 0.0091(6)
C12 0.0204(7) 0.0183(7) 0.0188(7) 0.0009(5) 0.0052(6) -0.0010(5)
C13 0.0169(6) 0.0220(7) 0.0199(7) -0.0034(5) 0.0068(5) -0.0031(5)
C14 0.0170(7) 0.0224(7) 0.0243(8) -0.0026(6) 0.0081(6) -0.0008(5)
C15 0.0173(7) 0.0204(7) 0.0219(7) 0.0019(6) 0.0046(6) 0.0005(5)
C16 0.0168(7) 0.0252(7) 0.0205(7) -0.0037(6) 0.0064(6) -0.0004(5)
C17 0.0189(7) 0.0216(7) 0.0199(7) -0.0045(6) 0.0082(6) -0.0034(5)
C18 0.0275(8) 0.0251(8) 0.0317(9) -0.0033(6) 0.0085(7) -0.0064(6)
C19 0.0205(7) 0.0397(9) 0.0259(8) -0.0010(7) 0.0033(6) 0.0012(6)
C20 0.0246(8) 0.0285(8) 0.0317(9) 0.0078(6) 0.0084(6) 0.0066(6)
C21 0.0272(8) 0.0226(7) 0.0334(9) -0.0036(6) 0.0106(7) -0.0020(6)
C22 0.0250(7) 0.0317(8) 0.0224(8) -0.0045(6) 0.0050(6) -0.0044(6)
C23 0.0267(8) 0.0250(7) 0.0215(8) 0.0038(6) 0.0061(6) 0.0000(6)
C24 0.0189(7) 0.0227(7) 0.0259(8) 0.0028(6) 0.0030(6) 0.0024(6)
C25 0.0205(7) 0.0291(8) 0.0323(8) 0.0074(7) 0.0093(6) 0.0033(6)
C26 0.0262(8) 0.0227(7) 0.0317(8) -0.0044(6) 0.0044(6) -0.0007(6)
C27 0.0253(8) 0.0466(10) 0.0348(9) -0.0062(7) 0.0031(7) -0.0094(7)
C28 0.0174(7) 0.0188(6) 0.0196(7) 0.0004(5) 0.0059(5) 0.0022(5)
C29 0.0207(7) 0.0245(7) 0.0195(7) 0.0030(6) 0.0038(6) -0.0017(6)
C30 0.0221(7) 0.0256(7) 0.0212(7) -0.0017(6) 0.0032(6) -0.0013(6)
C31 0.0230(7) 0.0201(7) 0.0301(8) -0.0029(6) 0.0084(6) -0.0029(6)
C32 0.0322(8) 0.0205(7) 0.0242(8) 0.0020(6) 0.0102(6) -0.0023(6)
C33 0.0278(7) 0.0211(7) 0.0187(7) -0.0014(6) 0.0054(6) 0.0004(6)
C34 0.0228(7) 0.0235(7) 0.0182(7) -0.0004(6) -0.0003(6) 0.0048(6)
C35 0.0311(8) 0.0360(8) 0.0209(8) -0.0033(6) 0.0030(6) 0.0081(7)
C36 0.0236(7) 0.0306(8) 0.0266(8) -0.0003(6) 0.0071(6) -0.0006(6)
C37 0.0288(8) 0.0322(9) 0.0444(10) 0.0030(7) -0.0011(7) -0.0089(7)

loop_
_atom_type_symbol
_atom_type_description
_atom_type_scat_dispersion_real
_atom_type_scat_dispersion_imag
_atom_type_scat_source
C C 0.0033 0.0016 'International Tables Vol C Tables 4.2.6.8 and 6.1.1.4'
H H 0.0000 0.0000 'International Tables Vol C Tables 4.2.6.8 and 6.1.1.4'
B B 0.0013 0.0007 'International Tables Vol C Tables 4.2.6.8 and 6.1.1.4'
N N 0.0061 0.0033 'International Tables Vol C Tables 4.2.6.8 and 6.1.1.4'

loop_
_geom_angle_atom_site_label_1
_geom_angle_atom_site_label_2
_geom_angle_atom_site_label_3
_geom_angle
_geom_angle_site_symmetry_1
_geom_angle_site_symmetry_3
_geom_angle_publ_flag
C5 N1 C4 168.27(13) . . ?
C7 N2 C8 120.86(11) . . ?
C2 C1 H1 119.7 . . ?
C2 C1 C35 120.66(14) . . ?
C35 C1 H1 119.7 . . ?
C1 C2 H2 119.3 . . ?
C1 C2 C3 121.39(14) . . ?
C3 C2 H2 119.3 . . ?
C2 C3 C4 116.04(14) . . ?
C2 C3 C37 120.98(13) . . ?
C4 C3 C37 122.92(13) . . ?
C3 C4 N1 118.88(12) . . ?
C34 C4 N1 116.99(12) . . ?
C34 C4 C3 124.09(12) . . ?
N1 C5 B6 177.35(13) . . ?
C5 B6 C7 105.95(10) . . ?
C5 B6 C15 107.15(11) . . ?
C5 B6 C28 109.72(11) . . ?
C7 B6 C15 104.82(10) . . ?
C28 B6 C7 116.31(11) . . ?
C28 B6 C15 112.31(10) . . ?
N2 C7 B6 131.14(12) . . ?
N2 C7 C12 117.30(11) . . ?
C12 C7 B6 111.47(10) . . ?
C9 C8 N2 116.17(11) . . ?
C24 C8 N2 123.51(12) . . ?
C24 C8 C9 119.79(12) . . ?
C8 C9 C26 120.00(12) . . ?
C10 C9 C8 119.23(12) . . ?
C10 C9 C26 120.70(12) . . ?
C9 C10 H10 119.4 . . ?
C11 C10 C9 121.12(13) . . ?
C11 C10 H10 119.4 . . ?
C10 C11 H11 120.2 . . ?
C25 C11 C10 119.55(13) . . ?
C25 C11 H11 120.2 . . ?
C13 C12 C7 107.64(10) . . ?
C13 C12 C17 107.56(10) . . ?
C17 C12 C7 101.37(10) . . ?
C23 C12 C7 111.53(11) . . ?
C23 C12 C13 114.08(11) . . ?
C23 C12 C17 113.75(11) . . ?
C14 C13 C12 115.26(12) . . ?
C14 C13 C22 125.95(12) . . ?
C22 C13 C12 118.75(11) . . ?
C13 C14 C15 115.71(11) . . ?
C13 C14 C21 124.72(12) . . ?
C21 C14 C15 119.48(11) . . ?
C14 C15 B6 103.34(10) . . ?
C14 C15 C16 107.94(10) . . ?
C14 C15 C20 114.12(11) . . ?
C16 C15 B6 105.05(10) . . ?
C16 C15 C20 114.08(11) . . ?
C20 C15 B6 111.39(11) . . ?
C17 C16 C15 115.77(12) . . ?
C17 C16 C19 125.31(12) . . ?
C19 C16 C15 118.91(11) . . ?
C16 C17 C12 114.95(11) . . ?
C16 C17 C18 126.36(12) . . ?
C18 C17 C12 118.69(11) . . ?
C17 C18 H18A 109.5 . . ?
C17 C18 H18B 109.5 . . ?
C17 C18 H18C 109.5 . . ?
H18A C18 H18B 109.5 . . ?
H18A C18 H18C 109.5 . . ?
H18B C18 H18C 109.5 . . ?
C16 C19 H19A 109.5 . . ?
C16 C19 H19B 109.5 . . ?
C16 C19 H19C 109.5 . . ?
H19A C19 H19B 109.5 . . ?
H19A C19 H19C 109.5 . . ?
H19B C19 H19C 109.5 . . ?
C15 C20 H20A 109.5 . . ?
C15 C20 H20B 109.5 . . ?
C15 C20 H20C 109.5 . . ?
H20A C20 H20B 109.5 . . ?
H20A C20 H20C 109.5 . . ?
H20B C20 H20C 109.5 . . ?
C14 C21 H21A 109.5 . . ?
C14 C21 H21B 109.5 . . ?
C14 C21 H21C 109.5 . . ?
H21A C21 H21B 109.5 . . ?
H21A C21 H21C 109.5 . . ?
H21B C21 H21C 109.5 . . ?
C13 C22 H22A 109.5 . . ?
C13 C22 H22B 109.5 . . ?
C13 C22 H22C 109.5 . . ?
H22A C22 H22B 109.5 . . ?
H22A C22 H22C 109.5 . . ?
H22B C22 H22C 109.5 . . ?
C12 C23 H23A 109.5 . . ?
C12 C23 H23B 109.5 . . ?
C12 C23 H23C 109.5 . . ?
H23A C23 H23B 109.5 . . ?
H23A C23 H23C 109.5 . . ?
H23B C23 H23C 109.5 . . ?
C8 C24 C27 121.93(12) . . ?
C25 C24 C8 118.62(13) . . ?
C25 C24 C27 119.33(13) . . ?
C11 C25 C24 121.50(13) . . ?
C11 C25 H25 119.2 . . ?
C24 C25 H25 119.2 . . ?
C9 C26 H26A 109.5 . . ?
C9 C26 H26B 109.5 . . ?
C9 C26 H26C 109.5 . . ?
H26A C26 H26B 109.5 . . ?
H26A C26 H26C 109.5 . . ?
H26B C26 H26C 109.5 . . ?
C24 C27 H27A 109.5 . . ?
C24 C27 H27B 109.5 . . ?
C24 C27 H27C 109.5 . . ?
H27A C27 H27B 109.5 . . ?
H27A C27 H27C 109.5 . . ?
H27B C27 H27C 109.5 . . ?
C29 C28 B6 121.35(11) . . ?
C29 C28 C33 115.86(12) . . ?
C33 C28 B6 122.57(12) . . ?
C28 C29 H29 118.8 . . ?
C30 C29 C28 122.43(12) . . ?
C30 C29 H29 118.8 . . ?
C29 C30 H30 119.9 . . ?
C31 C30 C29 120.20(13) . . ?
C31 C30 H30 119.9 . . ?
C30 C31 H31 120.5 . . ?
C32 C31 C30 119.04(13) . . ?
C32 C31 H31 120.5 . . ?
C31 C32 H32 119.9 . . ?
C31 C32 C33 120.20(13) . . ?
C33 C32 H32 119.9 . . ?
C28 C33 H33 118.9 . . ?
C32 C33 C28 122.27(13) . . ?
C32 C33 H33 118.9 . . ?
C4 C34 C36 121.74(12) . . ?
C35 C34 C4 116.67(13) . . ?
C35 C34 C36 121.59(13) . . ?
C1 C35 C34 121.09(15) . . ?
C1 C35 H35 119.5 . . ?
C34 C35 H35 119.5 . . ?
C34 C36 H36A 109.5 . . ?
C34 C36 H36B 109.5 . . ?
C34 C36 H36C 109.5 . . ?
H36A C36 H36B 109.5 . . ?
H36A C36 H36C 109.5 . . ?
H36B C36 H36C 109.5 . . ?
C3 C37 H37A 109.5 . . ?
C3 C37 H37B 109.5 . . ?
C3 C37 H37C 109.5 . . ?
H37A C37 H37B 109.5 . . ?
H37A C37 H37C 109.5 . . ?
H37B C37 H37C 109.5 . . ?

loop_
_geom_bond_atom_site_label_1
_geom_bond_atom_site_label_2
_geom_bond_distance
_geom_bond_site_symmetry_2
_geom_bond_publ_flag
N1 C4 1.4071(16) . ?
N1 C5 1.1589(16) . ?
N2 C7 1.2810(16) . ?
N2 C8 1.4236(16) . ?
C1 H1 0.9500 . ?
C1 C2 1.377(2) . ?
C1 C35 1.377(2) . ?
C2 H2 0.9500 . ?
C2 C3 1.396(2) . ?
C3 C4 1.3990(18) . ?
C3 C37 1.506(2) . ?
C4 C34 1.3970(19) . ?
C5 B6 1.588(2) . ?
B6 C7 1.6380(19) . ?
B6 C15 1.6789(19) . ?
B6 C28 1.6198(19) . ?
C7 C12 1.5609(18) . ?
C8 C9 1.4115(18) . ?
C8 C24 1.4044(18) . ?
C9 C10 1.3854(19) . ?
C9 C26 1.5061(18) . ?
C10 H10 0.9500 . ?
C10 C11 1.381(2) . ?
C11 H11 0.9500 . ?
C11 C25 1.377(2) . ?
C12 C13 1.5321(18) . ?
C12 C17 1.5498(18) . ?
C12 C23 1.5247(18) . ?
C13 C14 1.3363(18) . ?
C13 C22 1.5028(18) . ?
C14 C15 1.5258(18) . ?
C14 C21 1.5096(17) . ?
C15 C16 1.5282(18) . ?
C15 C20 1.5311(18) . ?
C16 C17 1.3336(18) . ?
C16 C19 1.5073(19) . ?
C17 C18 1.5041(18) . ?
C18 H18A 0.9800 . ?
C18 H18B 0.9800 . ?
C18 H18C 0.9800 . ?
C19 H19A 0.9800 . ?
C19 H19B 0.9800 . ?
C19 H19C 0.9800 . ?
C20 H20A 0.9800 . ?
C20 H20B 0.9800 . ?
C20 H20C 0.9800 . ?
C21 H21A 0.9800 . ?
C21 H21B 0.9800 . ?
C21 H21C 0.9800 . ?
C22 H22A 0.9800 . ?
C22 H22B 0.9800 . ?
C22 H22C 0.9800 . ?
C23 H23A 0.9800 . ?
C23 H23B 0.9800 . ?
C23 H23C 0.9800 . ?
C24 C25 1.3965(19) . ?
C24 C27 1.502(2) . ?
C25 H25 0.9500 . ?
C26 H26A 0.9800 . ?
C26 H26B 0.9800 . ?
C26 H26C 0.9800 . ?
C27 H27A 0.9800 . ?
C27 H27B 0.9800 . ?
C27 H27C 0.9800 . ?
C28 C29 1.3977(18) . ?
C28 C33 1.3988(18) . ?
C29 H29 0.9500 . ?
C29 C30 1.3864(18) . ?
C30 H30 0.9500 . ?
C30 C31 1.3836(19) . ?
C31 H31 0.9500 . ?
C31 C32 1.3818(19) . ?
C32 H32 0.9500 . ?
C32 C33 1.3901(18) . ?
C33 H33 0.9500 . ?
C34 C35 1.3899(18) . ?
C34 C36 1.5027(19) . ?
C35 H35 0.9500 . ?
C36 H36A 0.9800 . ?
C36 H36B 0.9800 . ?
C36 H36C 0.9800 . ?
C37 H37A 0.9800 . ?
C37 H37B 0.9800 . ?
C37 H37C 0.9800 . ?

loop_
_geom_torsion_atom_site_label_1
_geom_torsion_atom_site_label_2
_geom_torsion_atom_site_label_3
_geom_torsion_atom_site_label_4
_geom_torsion
_geom_torsion_site_symmetry_1
_geom_torsion_site_symmetry_2
_geom_torsion_site_symmetry_3
_geom_torsion_site_symmetry_4
_geom_torsion_publ_flag
N1 C4 C34 C35 176.22(11) . . . . ?
N1 C4 C34 C36 -3.88(18) . . . . ?
N2 C7 C12 C13 133.24(12) . . . . ?
N2 C7 C12 C17 -114.01(12) . . . . ?
N2 C7 C12 C23 7.38(16) . . . . ?
N2 C8 C9 C10 -176.77(11) . . . . ?
N2 C8 C9 C26 0.28(17) . . . . ?
N2 C8 C24 C25 176.08(11) . . . . ?
N2 C8 C24 C27 0.1(2) . . . . ?
C1 C2 C3 C4 -1.4(2) . . . . ?
C1 C2 C3 C37 175.86(14) . . . . ?
C2 C1 C35 C34 2.1(2) . . . . ?
C2 C3 C4 N1 -175.02(12) . . . . ?
C2 C3 C4 C34 2.5(2) . . . . ?
C3 C4 C34 C35 -1.3(2) . . . . ?
C3 C4 C34 C36 178.55(13) . . . . ?
C4 C34 C35 C1 -1.0(2) . . . . ?
C5 N1 C4 C3 114.8(6) . . . . ?
C5 N1 C4 C34 -62.9(7) . . . . ?
C5 B6 C7 N2 55.70(17) . . . . ?
C5 B6 C7 C12 -120.77(11) . . . . ?
C5 B6 C15 C14 173.51(10) . . . . ?
C5 B6 C15 C16 60.46(12) . . . . ?
C5 B6 C15 C20 -63.54(14) . . . . ?
C5 B6 C28 C29 -162.57(11) . . . . ?
C5 B6 C28 C33 23.06(17) . . . . ?
B6 C7 C12 C13 -49.75(13) . . . . ?
B6 C7 C12 C17 63.00(12) . . . . ?
B6 C7 C12 C23 -175.61(11) . . . . ?
B6 C15 C16 C17 60.24(14) . . . . ?
B6 C15 C16 C19 -119.38(12) . . . . ?
B6 C28 C29 C30 -174.24(12) . . . . ?
B6 C28 C33 C32 174.70(12) . . . . ?
C7 N2 C8 C9 -94.70(14) . . . . ?
C7 N2 C8 C24 93.70(16) . . . . ?
C7 B6 C15 C14 61.23(12) . . . . ?
C7 B6 C15 C16 -51.82(13) . . . . ?
C7 B6 C15 C20 -175.82(11) . . . . ?
C7 B6 C28 C29 -42.37(17) . . . . ?
C7 B6 C28 C33 143.26(12) . . . . ?
C7 C12 C13 C14 58.94(14) . . . . ?
C7 C12 C13 C22 -119.00(12) . . . . ?
C7 C12 C17 C16 -63.68(13) . . . . ?
C7 C12 C17 C18 116.37(12) . . . . ?
C8 N2 C7 B6 -11.1(2) . . . . ?
C8 N2 C7 C12 165.24(11) . . . . ?
C8 C9 C10 C11 1.7(2) . . . . ?
C8 C24 C25 C11 -1.7(2) . . . . ?
C9 C8 C24 C25 4.77(19) . . . . ?
C9 C8 C24 C27 -171.25(12) . . . . ?
C9 C10 C11 C25 1.4(2) . . . . ?
C10 C11 C25 C24 -1.4(2) . . . . ?
C12 C13 C14 C15 0.55(16) . . . . ?
C12 C13 C14 C21 -176.03(12) . . . . ?
C13 C12 C17 C16 49.14(15) . . . . ?
C13 C12 C17 C18 -130.82(12) . . . . ?
C13 C14 C15 B6 -61.72(14) . . . . ?
C13 C14 C15 C16 49.22(15) . . . . ?
C13 C14 C15 C20 177.16(12) . . . . ?
C14 C15 C16 C17 -49.53(15) . . . . ?
C14 C15 C16 C19 130.85(12) . . . . ?
C15 B6 C7 N2 168.83(13) . . . . ?
C15 B6 C7 C12 -7.64(13) . . . . ?
C15 B6 C28 C29 78.38(15) . . . . ?
C15 B6 C28 C33 -96.00(14) . . . . ?
C15 C16 C17 C12 0.30(17) . . . . ?
C15 C16 C17 C18 -179.75(12) . . . . ?
C17 C12 C13 C14 -49.58(15) . . . . ?
C17 C12 C13 C22 132.49(12) . . . . ?
C19 C16 C17 C12 179.89(12) . . . . ?
C19 C16 C17 C18 -0.2(2) . . . . ?
C20 C15 C16 C17 -177.49(12) . . . . ?
C20 C15 C16 C19 2.89(17) . . . . ?
C21 C14 C15 B6 115.05(12) . . . . ?
C21 C14 C15 C16 -134.02(12) . . . . ?
C21 C14 C15 C20 -6.07(16) . . . . ?
C22 C13 C14 C15 178.31(12) . . . . ?
C22 C13 C14 C21 1.7(2) . . . . ?
C23 C12 C13 C14 -176.74(12) . . . . ?
C23 C12 C13 C22 5.33(16) . . . . ?
C23 C12 C17 C16 176.50(12) . . . . ?
C23 C12 C17 C18 -3.46(17) . . . . ?
C24 C8 C9 C10 -4.84(19) . . . . ?
C24 C8 C9 C26 172.21(12) . . . . ?
C26 C9 C10 C11 -175.28(12) . . . . ?
C27 C24 C25 C11 174.47(13) . . . . ?
C28 B6 C7 N2 -66.50(18) . . . . ?
C28 B6 C7 C12 117.03(12) . . . . ?
C28 B6 C15 C14 -65.94(13) . . . . ?
C28 B6 C15 C16 -178.98(10) . . . . ?
C28 B6 C15 C20 57.02(15) . . . . ?
C28 C29 C30 C31 -0.7(2) . . . . ?
C29 C28 C33 C32 0.04(19) . . . . ?
C29 C30 C31 C32 0.4(2) . . . . ?
C30 C31 C32 C33 0.1(2) . . . . ?
C31 C32 C33 C28 -0.3(2) . . . . ?
C33 C28 C29 C30 0.49(19) . . . . ?
C35 C1 C2 C3 -0.8(2) . . . . ?
C36 C34 C35 C1 179.08(13) . . . . ?
C37 C3 C4 N1 7.81(19) . . . . ?
C37 C3 C4 C34 -174.67(13) . . . . ?
